data_4002416
loop_
_publ_author_name
'Neiner, D.'
'Spinu, L.'
'Golub, V.'
'Wiley, J.B.'

_publ_section_title
;
 Ferromagnetism in topochemically pepared layered perovskite Li0.3 Ni0.85
 La2 Ti3 O10
;
_journal_name_full 'Chemistry of Materials (1,1989-)'
_journal_page_first 518
_journal_page_last 524
_journal_volume 18
_journal_year 2006
_chemical_formula_sum 'La2 Li0.3 Ni0.85 O10 Ti3'
_chemical_name_systematic 'Li0.3 Ni0.85 La2 Ti3 O10'
_space_group_IT_number 139
_symmetry_space_group_name_Hall '-I 4 2'
_symmetry_space_group_name_H-M 'I 4/m m m'
_cell_angle_alpha 90
_cell_angle_beta 90
_cell_angle_gamma 90
_cell_formula_units_Z 2
_cell_length_a 3.8244
_cell_length_b 3.8244
_cell_length_c 26.736
_cell_volume 391.042
_citation_journal_id_ASTM CMATEX
_cod_data_source_file Neiner_CMATEX_2006_809.cif
_cod_data_source_block La2Li0.3Ni0.85O10Ti3
_cod_original_cell_volume 391.0417
_cod_database_code 4002416

loop_
_symmetry_equiv_pos_as_xyz
x,y,z
-y,x,z
-x,-y,z
y,-x,z
x,-y,-z
y,x,-z
-x,y,-z
-y,-x,-z
-x,-y,-z
y,-x,-z
x,y,-z
-y,x,-z
-x,y,z
-y,-x,z
x,-y,z
y,x,z
x+1/2,y+1/2,z+1/2
-y+1/2,x+1/2,z+1/2
-x+1/2,-y+1/2,z+1/2
y+1/2,-x+1/2,z+1/2
x+1/2,-y+1/2,-z+1/2
y+1/2,x+1/2,-z+1/2
-x+1/2,y+1/2,-z+1/2
-y+1/2,-x+1/2,-z+1/2
-x+1/2,-y+1/2,-z+1/2
y+1/2,-x+1/2,-z+1/2
x+1/2,y+1/2,-z+1/2
-y+1/2,x+1/2,-z+1/2
-x+1/2,y+1/2,z+1/2
-y+1/2,-x+1/2,z+1/2
x+1/2,-y+1/2,z+1/2
y+1/2,x+1/2,z+1/2

loop_
_atom_site_label
_atom_site_type_symbol
_atom_site_fract_x
_atom_site_fract_y
_atom_site_fract_z
_atom_site_occupancy
_atom_site_U_iso_or_equiv
La1 La+3 0 0 0.4193 1 0.0
Ti2 Ti+4 0 0 0.156 1 0.0
Ni1 Ni+1 0 0.5 0.25 0.425 0.0
Ti1 Ti+4 0 0 0 1 0.0
O3 O-2 0 0 0.2334 1 0.0
O2 O-2 0 0.5 0 1 0.0
O1 O-2 0 0 0.0744 1 0.0
O4 O-2 0 0.5 0.1446 1 0.0
